data_7111420
loop_
_publ_author_name
'Clayden, Jonathan'
'Turnbull, Rachel'
'Helliwell, Madeleine'
'Pinto, Ivan'

_publ_section_title
;
 Dearomatising rearrangements of lithiated thiophenecarboxamides
;
_journal_issue 21
_journal_name_full 'Chemical Communications'
_journal_page_first 2430
_journal_page_last 2431
_journal_paper_doi 10.1039/b409150g
_journal_year 2004
_chemical_formula_sum 'C26 H27 Br2 N O S'
_chemical_formula_weight 561.37
_chemical_name_systematic
;
?
;
_space_group_IT_number 2
_symmetry_cell_setting triclinic
_symmetry_space_group_name_Hall '-P 1'
_symmetry_space_group_name_H-M 'P -1'
_atom_sites_solution_hydrogens geom
_atom_sites_solution_primary direct
_atom_sites_solution_secondary difmap
_audit_creation_method SHELXL-97
_cell_angle_alpha 102.633(5)
_cell_angle_beta 96.003(5)
_cell_angle_gamma 103.180(5)
_cell_formula_units_Z 2
_cell_length_a 7.608(2)
_cell_length_b 11.932(4)
_cell_length_c 13.936(4)
_cell_measurement_reflns_used 3232
_cell_measurement_temperature 100(2)
_cell_measurement_theta_max 26.43
_cell_measurement_theta_min 2.79
_cell_volume 1186.0(6)
_computing_cell_refinement 'Bruker SMART'
_computing_data_collection 'Bruker SMART'
_computing_data_reduction 'Bruker SAINT'
_computing_molecular_graphics 'Bruker SHELXTL'
_computing_publication_material 'Bruker SHELXTL'
_computing_structure_refinement 'SHELXL-97 (Sheldrick, 1997)'
_computing_structure_solution 'SHELXS-97 (Sheldrick, 1990)'
_diffrn_ambient_temperature 100(2)
_diffrn_measured_fraction_theta_full 0.957
_diffrn_measured_fraction_theta_max 0.957
_diffrn_measurement_device_type 'CCD area detector'
_diffrn_measurement_method 'phi and omega scans'
_diffrn_radiation_monochromator graphite
_diffrn_radiation_source 'fine-focus sealed tube'
_diffrn_radiation_type MoK\a
_diffrn_radiation_wavelength 0.71073
_diffrn_reflns_av_R_equivalents 0.0220
_diffrn_reflns_av_sigmaI/netI 0.0424
_diffrn_reflns_limit_h_max 9
_diffrn_reflns_limit_h_min -9
_diffrn_reflns_limit_k_max 14
_diffrn_reflns_limit_k_min -14
_diffrn_reflns_limit_l_max 10
_diffrn_reflns_limit_l_min -17
_diffrn_reflns_number 6744
_diffrn_reflns_theta_full 26.48
_diffrn_reflns_theta_max 26.48
_diffrn_reflns_theta_min 1.81
_exptl_absorpt_coefficient_mu 3.524
_exptl_absorpt_correction_T_max 0.5391
_exptl_absorpt_correction_T_min 0.5391
_exptl_absorpt_correction_type none
_exptl_crystal_colour colourless
_exptl_crystal_density_diffrn 1.572
_exptl_crystal_density_meas 0
_exptl_crystal_density_method 'not measured'
_exptl_crystal_description block
_exptl_crystal_F_000 568
_exptl_crystal_size_max 0.20
_exptl_crystal_size_mid 0.20
_exptl_crystal_size_min 0.20
_refine_diff_density_max 0.955
_refine_diff_density_min -0.443
_refine_diff_density_rms 0.098
_refine_ls_extinction_method none
_refine_ls_goodness_of_fit_ref 1.059
_refine_ls_hydrogen_treatment mixed
_refine_ls_matrix_type full
_refine_ls_number_parameters 283
_refine_ls_number_reflns 4701
_refine_ls_number_restraints 0
_refine_ls_restrained_S_all 1.059
_refine_ls_R_factor_all 0.0418
_refine_ls_R_factor_gt 0.0331
_refine_ls_shift/su_max 0.002
_refine_ls_shift/su_mean 0.000
_refine_ls_structure_factor_coef Fsqd
_refine_ls_weighting_details 'calc w=1/[\s^2^(Fo^2^)+(0.0466P)^2^+0.3485P] where P=(Fo^2^+2Fc^2^)/3'
_refine_ls_weighting_scheme calc
_refine_ls_wR_factor_gt 0.0838
_refine_ls_wR_factor_ref 0.0875
_reflns_number_gt 3964
_reflns_number_total 4701
_reflns_threshold_expression >2sigma(I)
_cod_data_source_file b409150gsup1.cif
_cod_data_source_block h:\s1898\work\s1898abs
_cod_depositor_comments
;
The following automatic conversions were performed:

'_symmetry_cell_setting' value 'Triclinic' changed to 'triclinic'
according to /home/saulius/struct/CIF-dictionaries/cif_core.dic
dictionary named 'cif_core.dic' version 2.4.2 from 2011-04-26.

Automatic conversion script
Id: cif_fix_values 1891 2012-01-12 08:04:46Z andrius 
;
_cod_original_sg_symbol_H-M P-1
_cod_database_code 7111420

loop_
_symmetry_equiv_pos_as_xyz
'x, y, z'
'-x, -y, -z'

loop_
_atom_site_label
_atom_site_type_symbol
_atom_site_fract_x
_atom_site_fract_y
_atom_site_fract_z
_atom_site_U_iso_or_equiv
_atom_site_adp_type
_atom_site_occupancy
_atom_site_symmetry_multiplicity
_atom_site_calc_flag
_atom_site_refinement_flags
Br1 Br 0.59887(4) 0.99345(2) 0.66972(2) 0.02365(10) Uani 1 1 d .
Br2 Br 1.34668(4) 0.07392(2) -0.13790(2) 0.02186(10) Uani 1 1 d .
S1 S 1.08126(10) 0.60815(6) 0.44028(6) 0.01792(16) Uani 1 1 d .
O1 O 0.5789(3) 0.35471(16) 0.23620(15) 0.0173(4) Uani 1 1 d .
N1 N 0.7547(3) 0.54437(18) 0.25447(17) 0.0129(5) Uani 1 1 d .
C1 C 0.7772(4) 0.9064(2) 0.6416(2) 0.0175(6) Uani 1 1 d .
C2 C 0.7416(4) 0.7904(2) 0.6516(2) 0.0194(6) Uani 1 1 d .
H2 H 0.6325 0.7556 0.6733 0.023 Uiso 1 1 calc R
C3 C 0.8696(4) 0.7269(2) 0.6290(2) 0.0193(6) Uani 1 1 d .
H3 H 0.8465 0.6471 0.6345 0.023 Uiso 1 1 calc R
C4 C 1.0323(4) 0.7774(2) 0.5980(2) 0.0165(6) Uani 1 1 d .
C5 C 1.0649(4) 0.8953(2) 0.5926(2) 0.0188(6) Uani 1 1 d .
H5 H 1.1759 0.9320 0.5737 0.023 Uiso 1 1 calc R
C6 C 0.9377(4) 0.9601(2) 0.6143(2) 0.0190(6) Uani 1 1 d .
H6 H 0.9611 1.0405 0.6104 0.023 Uiso 1 1 calc R
C7 C 1.1637(4) 0.7038(2) 0.5667(2) 0.0195(6) Uani 1 1 d .
H7A H 1.1772 0.6541 0.6139 0.023 Uiso 1 1 calc R
H7B H 1.2854 0.7572 0.5689 0.023 Uiso 1 1 calc R
C8 C 1.1225(4) 0.7158(2) 0.3729(2) 0.0180(6) Uani 1 1 d .
H8 H 1.2159 0.7862 0.4041 0.022 Uiso 1 1 calc R
C9 C 1.0391(4) 0.7113(2) 0.2833(2) 0.0165(6) Uani 1 1 d .
H9 H 1.0847 0.7789 0.2590 0.020 Uiso 1 1 calc R
C10 C 0.8888(4) 0.6202(2) 0.2152(2) 0.0147(6) Uani 1 1 d .
C11 C 0.8825(4) 0.6115(2) 0.1168(2) 0.0165(6) Uani 1 1 d .
H11 H 0.9567 0.6763 0.0982 0.020 Uiso 1 1 calc R
C12 C 0.7740(4) 0.5133(2) 0.0366(2) 0.0185(6) Uani 1 1 d .
H12 H 0.7211 0.5283 -0.0226 0.022 Uiso 1 1 calc R
C13 C 0.7481(4) 0.4011(2) 0.0456(2) 0.0174(6) Uani 1 1 d .
H13 H 0.6822 0.3371 -0.0088 0.021 Uiso 1 1 calc R
C14 C 0.8217(4) 0.3755(2) 0.1403(2) 0.0143(5) Uani 1 1 d .
H14 H 0.9526 0.4217 0.1618 0.017 Uiso 1 1 calc R
C15 C 0.7091(4) 0.4222(2) 0.2158(2) 0.0134(5) Uani 1 1 d .
C16 C 0.6138(4) 0.5985(2) 0.3061(2) 0.0158(6) Uani 1 1 d .
C17 C 0.6854(4) 0.7342(2) 0.3455(2) 0.0195(6) Uani 1 1 d .
H17A H 0.5886 0.7670 0.3723 0.029 Uiso 1 1 calc R
H17B H 0.7223 0.7692 0.2910 0.029 Uiso 1 1 calc R
H17C H 0.7910 0.7528 0.3984 0.029 Uiso 1 1 calc R
C18 C 0.5687(4) 0.5476(2) 0.3943(2) 0.0181(6) Uani 1 1 d .
H18A H 0.4971 0.4646 0.3699 0.027 Uiso 1 1 calc R
H18B H 0.4976 0.5939 0.4332 0.027 Uiso 1 1 calc R
H18C H 0.6825 0.5514 0.4364 0.027 Uiso 1 1 calc R
C19 C 0.4452(4) 0.5729(3) 0.2269(2) 0.0210(6) Uani 1 1 d .
H19A H 0.4006 0.4869 0.1982 0.031 Uiso 1 1 calc R
H19B H 0.4777 0.6125 0.1742 0.031 Uiso 1 1 calc R
H19C H 0.3492 0.6028 0.2575 0.031 Uiso 1 1 calc R
C20 C 0.8087(4) 0.2427(2) 0.1301(2) 0.0158(6) Uani 1 1 d .
H20A H 0.8390 0.2296 0.1969 0.019 Uiso 1 1 calc R
H20B H 0.6816 0.1959 0.1019 0.019 Uiso 1 1 calc R
C21 C 0.9369(4) 0.2000(2) 0.0638(2) 0.0158(6) Uani 1 1 d .
C22 C 1.1267(4) 0.2383(2) 0.0960(2) 0.0164(6) Uani 1 1 d .
H22 H 1.1726 0.2906 0.1602 0.020 Uiso 1 1 calc R
C23 C 1.2483(4) 0.2024(2) 0.0372(2) 0.0167(6) Uani 1 1 d .
H23 H 1.3764 0.2302 0.0600 0.020 Uiso 1 1 calc R
C24 C 1.1805(4) 0.1249(2) -0.0560(2) 0.0166(6) Uani 1 1 d .
C25 C 0.9944(4) 0.0841(2) -0.0904(2) 0.0168(6) Uani 1 1 d .
H25 H 0.9495 0.0312 -0.1545 0.020 Uiso 1 1 calc R
C26 C 0.8741(4) 0.1217(2) -0.0300(2) 0.0149(6) Uani 1 1 d .
H26 H 0.7461 0.0934 -0.0532 0.018 Uiso 1 1 calc R

loop_
_atom_site_aniso_label
_atom_site_aniso_U_11
_atom_site_aniso_U_22
_atom_site_aniso_U_33
_atom_site_aniso_U_23
_atom_site_aniso_U_13
_atom_site_aniso_U_12
Br1 0.01958(16) 0.01650(15) 0.03403(19) 0.00346(13) 0.00893(13) 0.00371(11)
Br2 0.02346(16) 0.02133(16) 0.02465(17) 0.00669(12) 0.01080(12) 0.00944(12)
S1 0.0200(4) 0.0127(3) 0.0213(4) 0.0052(3) 0.0033(3) 0.0038(3)
O1 0.0181(10) 0.0131(9) 0.0207(10) 0.0059(8) 0.0065(8) 0.0008(8)
N1 0.0131(11) 0.0105(10) 0.0155(12) 0.0044(9) 0.0048(9) 0.0019(9)
C1 0.0181(14) 0.0177(14) 0.0165(14) 0.0035(11) 0.0055(12) 0.0041(11)
C2 0.0189(14) 0.0173(14) 0.0183(15) 0.0042(12) 0.0036(12) -0.0025(11)
C3 0.0239(15) 0.0135(13) 0.0196(15) 0.0066(11) 0.0016(12) 0.0015(11)
C4 0.0195(14) 0.0168(13) 0.0131(14) 0.0048(11) 0.0006(11) 0.0043(11)
C5 0.0173(14) 0.0181(14) 0.0184(15) 0.0045(12) 0.0030(12) -0.0004(11)
C6 0.0226(15) 0.0138(13) 0.0189(15) 0.0046(11) 0.0045(12) 0.0004(11)
C7 0.0198(14) 0.0178(14) 0.0201(15) 0.0049(12) -0.0008(12) 0.0051(11)
C8 0.0163(13) 0.0132(13) 0.0234(16) 0.0010(11) 0.0050(12) 0.0043(11)
C9 0.0175(14) 0.0102(12) 0.0217(15) 0.0027(11) 0.0070(12) 0.0029(10)
C10 0.0157(13) 0.0085(12) 0.0206(15) 0.0043(11) 0.0043(11) 0.0034(10)
C11 0.0225(14) 0.0093(12) 0.0210(15) 0.0079(11) 0.0092(12) 0.0043(11)
C12 0.0252(15) 0.0187(14) 0.0137(14) 0.0072(11) 0.0041(12) 0.0063(12)
C13 0.0206(14) 0.0147(13) 0.0165(14) 0.0028(11) 0.0068(12) 0.0032(11)
C14 0.0176(13) 0.0090(12) 0.0163(14) 0.0034(10) 0.0040(11) 0.0027(10)
C15 0.0146(13) 0.0140(12) 0.0124(13) 0.0054(10) 0.0004(11) 0.0039(11)
C16 0.0163(13) 0.0140(13) 0.0191(14) 0.0053(11) 0.0063(11) 0.0054(11)
C17 0.0202(14) 0.0130(13) 0.0248(16) 0.0016(12) 0.0054(12) 0.0054(11)
C18 0.0179(14) 0.0174(13) 0.0200(15) 0.0056(12) 0.0084(12) 0.0034(11)
C19 0.0183(14) 0.0230(15) 0.0211(16) 0.0019(12) 0.0020(12) 0.0084(12)
C20 0.0168(13) 0.0109(13) 0.0194(14) 0.0047(11) 0.0029(11) 0.0023(11)
C21 0.0217(14) 0.0085(12) 0.0192(14) 0.0064(11) 0.0049(12) 0.0044(11)
C22 0.0209(14) 0.0114(12) 0.0159(14) 0.0039(11) 0.0002(12) 0.0033(11)
C23 0.0164(14) 0.0143(13) 0.0194(15) 0.0068(11) 0.0019(12) 0.0019(11)
C24 0.0195(14) 0.0145(13) 0.0188(14) 0.0060(11) 0.0080(12) 0.0068(11)
C25 0.0227(14) 0.0123(13) 0.0159(14) 0.0041(11) 0.0026(12) 0.0049(11)
C26 0.0142(13) 0.0105(12) 0.0205(15) 0.0070(11) 0.0015(11) 0.0015(10)

loop_
_atom_type_symbol
_atom_type_description
_atom_type_scat_dispersion_real
_atom_type_scat_dispersion_imag
_atom_type_scat_source
C C 0.0033 0.0016 'International Tables Vol C Tables 4.2.6.8 and 6.1.1.4'
H H 0.0000 0.0000 'International Tables Vol C Tables 4.2.6.8 and 6.1.1.4'
N N 0.0061 0.0033 'International Tables Vol C Tables 4.2.6.8 and 6.1.1.4'
O O 0.0106 0.0060 'International Tables Vol C Tables 4.2.6.8 and 6.1.1.4'
S S 0.1246 0.1234 'International Tables Vol C Tables 4.2.6.8 and 6.1.1.4'
Br Br -0.2901 2.4595 'International Tables Vol C Tables 4.2.6.8 and 6.1.1.4'

loop_
_geom_angle_atom_site_label_1
_geom_angle_atom_site_label_2
_geom_angle_atom_site_label_3
_geom_angle
C8 S1 C7 99.24(13)
C15 N1 C10 120.0(2)
C15 N1 C16 117.8(2)
C10 N1 C16 117.9(2)
C6 C1 C2 121.9(3)
C6 C1 Br1 119.7(2)
C2 C1 Br1 118.4(2)
C3 C2 C1 118.1(3)
C3 C2 H2 121.0
C1 C2 H2 121.0
C2 C3 C4 121.7(3)
C2 C3 H3 119.2
C4 C3 H3 119.2
C5 C4 C3 118.1(3)
C5 C4 C7 121.1(3)
C3 C4 C7 120.8(2)
C6 C5 C4 121.0(3)
C6 C5 H5 119.5
C4 C5 H5 119.5
C1 C6 C5 119.2(3)
C1 C6 H6 120.4
C5 C6 H6 120.4
C4 C7 S1 110.89(19)
C4 C7 H7A 109.5
S1 C7 H7A 109.5
C4 C7 H7B 109.5
S1 C7 H7B 109.5
H7A C7 H7B 108.0
C9 C8 S1 127.7(2)
C9 C8 H8 116.1
S1 C8 H8 116.1
C8 C9 C10 131.2(3)
C8 C9 H9 114.4
C10 C9 H9 114.4
C11 C10 N1 122.6(2)
C11 C10 C9 117.6(2)
N1 C10 C9 119.8(2)
C10 C11 C12 126.5(2)
C10 C11 H11 116.7
C12 C11 H11 116.7
C13 C12 C11 120.2(3)
C13 C12 H12 119.9
C11 C12 H12 119.9
C12 C13 C14 121.0(3)
C12 C13 H13 119.5
C14 C13 H13 119.5
C13 C14 C15 104.6(2)
C13 C14 C20 113.1(2)
C15 C14 C20 111.7(2)
C13 C14 H14 109.1
C15 C14 H14 109.1
C20 C14 H14 109.1
O1 C15 N1 122.8(2)
O1 C15 C14 120.8(2)
N1 C15 C14 116.3(2)
C18 C16 C19 112.0(2)
C18 C16 N1 111.2(2)
C19 C16 N1 106.7(2)
C18 C16 C17 107.5(2)
C19 C16 C17 108.0(2)
N1 C16 C17 111.4(2)
C16 C17 H17A 109.5
C16 C17 H17B 109.5
H17A C17 H17B 109.5
C16 C17 H17C 109.5
H17A C17 H17C 109.5
H17B C17 H17C 109.5
C16 C18 H18A 109.5
C16 C18 H18B 109.5
H18A C18 H18B 109.5
C16 C18 H18C 109.5
H18A C18 H18C 109.5
H18B C18 H18C 109.5
C16 C19 H19A 109.5
C16 C19 H19B 109.5
H19A C19 H19B 109.5
C16 C19 H19C 109.5
H19A C19 H19C 109.5
H19B C19 H19C 109.5
C21 C20 C14 111.6(2)
C21 C20 H20A 109.3
C14 C20 H20A 109.3
C21 C20 H20B 109.3
C14 C20 H20B 109.3
H20A C20 H20B 108.0
C26 C21 C22 117.6(3)
C26 C21 C20 122.3(2)
C22 C21 C20 120.1(2)
C23 C22 C21 121.9(3)
C23 C22 H22 119.1
C21 C22 H22 119.1
C22 C23 C24 118.9(3)
C22 C23 H23 120.6
C24 C23 H23 120.6
C25 C24 C23 121.2(3)
C25 C24 Br2 119.5(2)
C23 C24 Br2 119.4(2)
C24 C25 C26 119.0(3)
C24 C25 H25 120.5
C26 C25 H25 120.5
C25 C26 C21 121.5(3)
C25 C26 H26 119.3
C21 C26 H26 119.3

loop_
_geom_bond_atom_site_label_1
_geom_bond_atom_site_label_2
_geom_bond_distance
Br1 C1 1.910(3)
Br2 C24 1.902(3)
S1 C8 1.743(3)
S1 C7 1.834(3)
O1 C15 1.227(3)
N1 C15 1.386(3)
N1 C10 1.440(3)
N1 C16 1.535(3)
C1 C6 1.376(4)
C1 C2 1.389(4)
C2 C3 1.385(4)
C2 H2 0.9500
C3 C4 1.403(4)
C3 H3 0.9500
C4 C5 1.392(4)
C4 C7 1.511(4)
C5 C6 1.388(4)
C5 H5 0.9500
C6 H6 0.9500
C7 H7A 0.9900
C7 H7B 0.9900
C8 C9 1.324(4)
C8 H8 0.9500
C9 C10 1.465(4)
C9 H9 0.9500
C10 C11 1.346(4)
C11 C12 1.449(4)
C11 H11 0.9500
C12 C13 1.344(4)
C12 H12 0.9500
C13 C14 1.499(4)
C13 H13 0.9500
C14 C15 1.518(4)
C14 C20 1.538(3)
C14 H14 1.0000
C16 C18 1.522(4)
C16 C19 1.528(4)
C16 C17 1.538(4)
C17 H17A 0.9800
C17 H17B 0.9800
C17 H17C 0.9800
C18 H18A 0.9800
C18 H18B 0.9800
C18 H18C 0.9800
C19 H19A 0.9800
C19 H19B 0.9800
C19 H19C 0.9800
C20 C21 1.508(4)
C20 H20A 0.9900
C20 H20B 0.9900
C21 C26 1.394(4)
C21 C22 1.403(4)
C22 C23 1.378(4)
C22 H22 0.9500
C23 C24 1.388(4)
C23 H23 0.9500
C24 C25 1.383(4)
C25 C26 1.390(4)
C25 H25 0.9500
C26 H26 0.9500

loop_
_geom_torsion_atom_site_label_1
_geom_torsion_atom_site_label_2
_geom_torsion_atom_site_label_3
_geom_torsion_atom_site_label_4
_geom_torsion
C6 C1 C2 C3 -2.8(4)
Br1 C1 C2 C3 178.6(2)
C1 C2 C3 C4 0.8(4)
C2 C3 C4 C5 1.4(4)
C2 C3 C4 C7 -175.6(3)
C3 C4 C5 C6 -1.8(4)
C7 C4 C5 C6 175.2(3)
C2 C1 C6 C5 2.4(4)
Br1 C1 C6 C5 -179.0(2)
C4 C5 C6 C1 0.0(4)
C5 C4 C7 S1 -99.3(3)
C3 C4 C7 S1 77.7(3)
C8 S1 C7 C4 72.5(2)
C7 S1 C8 C9 -154.9(3)
S1 C8 C9 C10 1.6(5)
C15 N1 C10 C11 49.6(4)
C16 N1 C10 C11 -106.5(3)
C15 N1 C10 C9 -130.6(3)
C16 N1 C10 C9 73.3(3)
C8 C9 C10 C11 -151.6(3)
C8 C9 C10 N1 28.6(4)
N1 C10 C11 C12 -15.1(4)
C9 C10 C11 C12 165.0(3)
C10 C11 C12 C13 -36.4(4)
C11 C12 C13 C14 3.3(4)
C12 C13 C14 C15 68.5(3)
C12 C13 C14 C20 -169.7(3)
C10 N1 C15 O1 -169.6(2)
C16 N1 C15 O1 -13.4(4)
C10 N1 C15 C14 6.4(3)
C16 N1 C15 C14 162.5(2)
C13 C14 C15 O1 98.8(3)
C20 C14 C15 O1 -23.9(4)
C13 C14 C15 N1 -77.2(3)
C20 C14 C15 N1 160.0(2)
C15 N1 C16 C18 59.6(3)
C10 N1 C16 C18 -143.8(2)
C15 N1 C16 C19 -62.9(3)
C10 N1 C16 C19 93.8(3)
C15 N1 C16 C17 179.5(2)
C10 N1 C16 C17 -23.8(3)
C13 C14 C20 C21 68.6(3)
C15 C14 C20 C21 -173.6(2)
C14 C20 C21 C26 -110.7(3)
C14 C20 C21 C22 69.7(3)
C26 C21 C22 C23 1.1(4)
C20 C21 C22 C23 -179.2(2)
C21 C22 C23 C24 -0.8(4)
C22 C23 C24 C25 0.3(4)
C22 C23 C24 Br2 -179.8(2)
C23 C24 C25 C26 -0.2(4)
Br2 C24 C25 C26 179.9(2)
C24 C25 C26 C21 0.5(4)
C22 C21 C26 C25 -1.0(4)
C20 C21 C26 C25 179.4(2)
